data_2225652
loop_
_publ_author_name
'Ahmad, Tanveer'
'Zia-ur-Rehman, Muhammad'
'Siddiqui, Hamid Latif'
'Mahmud, Shahid'
'Parvez, Masood'

_publ_section_title
;
 4-Nitro-<i>N</i>'-[(<i>E</i>)-3-pyridylmethylidene]benzohydrazide
;
_journal_coeditor_code LH5020
_journal_issue 4
_journal_name_full 'Acta Crystallographica Section E'
_journal_page_first o976
_journal_paper_doi 10.1107/S1600536810011244
_journal_volume 66
_journal_year 2010
_chemical_formula_iupac 'C13 H10 N4 O3'
_chemical_formula_moiety 'C13 H10 N4 O3'
_chemical_formula_sum 'C13 H10 N4 O3'
_chemical_formula_weight 270.25
_chemical_melting_point 547
_chemical_name_systematic
;
4-Nitro-<i>N</i>'-[(<i>E</i>)-3-pyridylmethylidene]benzohydrazide
;
_space_group_IT_number 14
_symmetry_cell_setting monoclinic
_symmetry_space_group_name_Hall '-P 2ybc'
_symmetry_space_group_name_H-M 'P 1 21/c 1'
_atom_sites_solution_hydrogens difmap
_atom_sites_solution_primary direct
_atom_sites_solution_secondary difmap
_cell_angle_alpha 90.00
_cell_angle_beta 100.6090(10)
_cell_angle_gamma 90.00
_cell_formula_units_Z 4
_cell_length_a 14.6158(3)
_cell_length_b 8.1969(2)
_cell_length_c 10.3645(2)
_cell_measurement_reflns_used 10114
_cell_measurement_temperature 123(2)
_cell_measurement_theta_max 68.0
_cell_measurement_theta_min 3.0
_cell_volume 1220.49(5)
_computing_cell_refinement 'SAINT (Bruker, 2004)'
_computing_data_collection 'APEX2 (Bruker, 2004)'
_computing_data_reduction 'SAINT and XPREP (Bruker, 2004)'
_computing_molecular_graphics 'ORTEP-3 (Farrugia, 1997)'
_computing_publication_material 'SHELXL97 (Sheldrick, 2008)'
_computing_structure_refinement 'SHELXL97 (Sheldrick, 2008)'
_computing_structure_solution 'SHELXS97 (Sheldrick, 2008)'
_diffrn_ambient_temperature 123(2)
_diffrn_measured_fraction_theta_full 0.982
_diffrn_measured_fraction_theta_max 0.982
_diffrn_measurement_device_type 'Bruker APEXII'
_diffrn_measurement_method '\w and \f '
_diffrn_radiation_monochromator graphite
_diffrn_radiation_source 'fine-focus sealed tube'
_diffrn_radiation_type CuK\a
_diffrn_radiation_wavelength 1.54178
_diffrn_reflns_av_R_equivalents 0.016
_diffrn_reflns_av_sigmaI/netI 0.012
_diffrn_reflns_limit_h_max 17
_diffrn_reflns_limit_h_min -17
_diffrn_reflns_limit_k_max 9
_diffrn_reflns_limit_k_min -9
_diffrn_reflns_limit_l_max 12
_diffrn_reflns_limit_l_min -12
_diffrn_reflns_number 10114
_diffrn_reflns_theta_full 68.0
_diffrn_reflns_theta_max 68.0
_diffrn_reflns_theta_min 3.0
_diffrn_standards_decay_% 0
_diffrn_standards_interval_count 0
_diffrn_standards_interval_time 0
_diffrn_standards_number 0
_exptl_absorpt_coefficient_mu 0.911
_exptl_absorpt_correction_T_max 0.956
_exptl_absorpt_correction_T_min 0.839
_exptl_absorpt_correction_type multi-scan
_exptl_absorpt_process_details '(SADABS; Bruker, 2004)'
_exptl_crystal_colour yellow
_exptl_crystal_density_diffrn 1.471
_exptl_crystal_density_method 'not measured'
_exptl_crystal_description plate
_exptl_crystal_F_000 560
_exptl_crystal_size_max 0.20
_exptl_crystal_size_mid 0.16
_exptl_crystal_size_min 0.05
_refine_diff_density_max 0.26
_refine_diff_density_min -0.26
_refine_ls_extinction_method none
_refine_ls_goodness_of_fit_ref 1.06
_refine_ls_hydrogen_treatment constr
_refine_ls_matrix_type full
_refine_ls_number_parameters 190
_refine_ls_number_reflns 2192
_refine_ls_number_restraints 66
_refine_ls_restrained_S_all 1.04
_refine_ls_R_factor_all 0.037
_refine_ls_R_factor_gt 0.036
_refine_ls_shift/su_max 0.001
_refine_ls_shift/su_mean 0.000
_refine_ls_structure_factor_coef Fsqd
_refine_ls_weighting_details 'calc w=1/[\s^2^(Fo^2^)+(0.0485P)^2^+0.519P] where P=(Fo^2^+2Fc^2^)/3'
_refine_ls_weighting_scheme calc
_refine_ls_wR_factor_gt 0.092
_refine_ls_wR_factor_ref 0.094
_reflns_number_gt 2098
_reflns_number_total 2192
_reflns_threshold_expression I>2\s(I)
_cod_data_source_file lh5020.cif
_cod_data_source_block I
_cod_original_sg_symbol_H-M 'P 21/c'
_cod_database_code 2225652
_cod_database_fobs_code 2225652

loop_
_symmetry_equiv_pos_as_xyz
'x, y, z'
'-x, y+1/2, -z+1/2'
'-x, -y, -z'
'x, -y-1/2, z-1/2'

loop_
_atom_site_type_symbol
_atom_site_label
_atom_site_fract_x
_atom_site_fract_y
_atom_site_fract_z
_atom_site_U_iso_or_equiv
_atom_site_adp_type
_atom_site_calc_flag
_atom_site_refinement_flags
_atom_site_occupancy
_atom_site_disorder_assembly
_atom_site_disorder_group
N N1 -0.0353(11) 0.277(2) 0.3850(9) 0.0354(16) Uani d PU 0.50 A 1
O O1 -0.086(3) 0.336(5) 0.295(3) 0.059(3) Uani d PU 0.50 A 1
O O2 -0.0552(6) 0.1587(11) 0.4450(5) 0.0550(12) Uani d PU 0.50 A 1
N N1' -0.0292(11) 0.259(2) 0.4237(9) 0.0354(16) Uani d PU 0.50 A 2
O O1' -0.082(3) 0.311(5) 0.321(3) 0.059(3) Uani d PU 0.50 A 2
O O2' -0.0525(6) 0.1572(11) 0.4997(5) 0.0550(12) Uani d PU 0.50 A 2
O O3 0.36776(6) 0.53420(11) 0.67517(8) 0.0267(2) Uani d . 1 A .
N N2 0.37145(6) 0.60961(12) 0.46461(9) 0.0179(2) Uani d . 1 A .
H H2N 0.3442 0.6031 0.3817 0.022 Uiso calc R 1 . .
N N3 0.45517(6) 0.69107(12) 0.49965(9) 0.0183(2) Uani d . 1 . .
N N4 0.66815(7) 1.02086(12) 0.31200(10) 0.0203(2) Uani d . 1 . .
C C1 0.23641(8) 0.46958(15) 0.51171(12) 0.0203(3) Uani d . 1 A .
C C2 0.17661(9) 0.52595(17) 0.40038(13) 0.0261(3) Uani d . 1 . .
H H2 0.1965 0.6096 0.3484 0.031 Uiso calc R 1 . .
C C3 0.08809(9) 0.46038(19) 0.36515(14) 0.0329(3) Uani d . 1 A .
H H3 0.0466 0.4988 0.2898 0.040 Uiso calc R 1 . .
C C4 0.06168(9) 0.33806(18) 0.44215(16) 0.0352(4) Uani d . 1 . .
C C5 0.11925(10) 0.27997(17) 0.55309(16) 0.0361(4) Uani d . 1 A .
H H5 0.0992 0.1953 0.6040 0.043 Uiso calc R 1 . .
C C6 0.20687(9) 0.34797(16) 0.58836(14) 0.0280(3) Uani d . 1 . .
H H6 0.2472 0.3114 0.6655 0.034 Uiso calc R 1 A .
C C7 0.33183(8) 0.54003(14) 0.55923(11) 0.0189(3) Uani d . 1 . .
C C8 0.48376(8) 0.75796(14) 0.40288(11) 0.0182(3) Uani d . 1 . .
H H8 0.4490 0.7430 0.3168 0.022 Uiso calc R 1 . .
C C9 0.56840(8) 0.85680(14) 0.42110(11) 0.0179(3) Uani d . 1 . .
C C10 0.59341(8) 0.92553(15) 0.30967(11) 0.0191(3) Uani d . 1 . .
H H10 0.5552 0.9035 0.2270 0.023 Uiso calc R 1 . .
C C11 0.72083(8) 1.05187(15) 0.42965(12) 0.0212(3) Uani d . 1 . .
H H11 0.7744 1.1186 0.4334 0.025 Uiso calc R 1 . .
C C12 0.70067(8) 0.99095(15) 0.54626(12) 0.0219(3) Uani d . 1 . .
H H12 0.7395 1.0168 0.6277 0.026 Uiso calc R 1 . .
C C13 0.62364(8) 0.89241(15) 0.54267(11) 0.0201(3) Uani d . 1 . .
H H13 0.6085 0.8497 0.6213 0.024 Uiso calc R 1 . .

loop_
_atom_site_aniso_label
_atom_site_aniso_U_11
_atom_site_aniso_U_22
_atom_site_aniso_U_33
_atom_site_aniso_U_12
_atom_site_aniso_U_13
_atom_site_aniso_U_23
N1 0.0219(18) 0.035(3) 0.051(5) -0.0047(17) 0.010(4) -0.013(4)
O1 0.027(3) 0.086(9) 0.059(8) -0.015(4) -0.004(5) -0.022(6)
O2 0.0311(8) 0.0435(8) 0.093(4) -0.0147(6) 0.018(3) 0.007(3)
N1' 0.0219(18) 0.035(3) 0.051(5) -0.0047(17) 0.010(4) -0.013(4)
O1' 0.027(3) 0.086(9) 0.059(8) -0.015(4) -0.004(5) -0.022(6)
O2' 0.0311(8) 0.0435(8) 0.093(4) -0.0147(6) 0.018(3) 0.007(3)
O3 0.0277(5) 0.0329(5) 0.0186(4) -0.0062(4) 0.0022(3) 0.0030(4)
N2 0.0158(5) 0.0208(5) 0.0168(5) -0.0024(4) 0.0021(4) -0.0006(4)
N3 0.0156(5) 0.0187(5) 0.0205(5) -0.0013(4) 0.0030(4) -0.0014(4)
N4 0.0184(5) 0.0215(5) 0.0215(5) 0.0005(4) 0.0053(4) 0.0010(4)
C1 0.0192(6) 0.0194(6) 0.0240(6) -0.0001(4) 0.0080(5) -0.0052(5)
C2 0.0207(6) 0.0318(7) 0.0263(6) -0.0023(5) 0.0058(5) -0.0034(5)
C3 0.0207(6) 0.0429(8) 0.0345(7) -0.0011(6) 0.0032(5) -0.0121(6)
C4 0.0184(6) 0.0315(7) 0.0579(9) -0.0057(5) 0.0130(6) -0.0211(7)
C5 0.0293(7) 0.0217(7) 0.0631(10) -0.0037(5) 0.0234(7) -0.0006(7)
C6 0.0252(6) 0.0227(6) 0.0387(7) 0.0003(5) 0.0126(5) 0.0015(6)
C7 0.0197(6) 0.0167(6) 0.0206(6) 0.0005(4) 0.0045(4) -0.0013(5)
C8 0.0178(5) 0.0181(6) 0.0182(5) 0.0010(4) 0.0021(4) -0.0005(4)
C9 0.0170(6) 0.0163(6) 0.0206(6) 0.0023(4) 0.0040(4) -0.0012(4)
C10 0.0180(6) 0.0196(6) 0.0193(6) 0.0012(4) 0.0024(4) -0.0013(5)
C11 0.0161(5) 0.0207(6) 0.0271(6) -0.0016(4) 0.0045(5) -0.0013(5)
C12 0.0198(6) 0.0235(6) 0.0212(6) -0.0003(5) 0.0008(5) -0.0029(5)
C13 0.0208(6) 0.0210(6) 0.0191(6) 0.0016(5) 0.0050(5) 0.0004(5)

loop_
_atom_type_symbol
_atom_type_description
_atom_type_scat_dispersion_real
_atom_type_scat_dispersion_imag
_atom_type_scat_source
C C 0.0181 0.0091 'International Tables Vol C Tables 4.2.6.8 and 6.1.1.4'
H H 0.0000 0.0000 'International Tables Vol C Tables 4.2.6.8 and 6.1.1.4'
N N 0.0311 0.0180 'International Tables Vol C Tables 4.2.6.8 and 6.1.1.4'
O O 0.0492 0.0322 'International Tables Vol C Tables 4.2.6.8 and 6.1.1.4'

loop_
_geom_angle_atom_site_label_1
_geom_angle_atom_site_label_2
_geom_angle_atom_site_label_3
_geom_angle_site_symmetry_1
_geom_angle_site_symmetry_3
_geom_angle
_geom_angle_publ_flag
O1 N1 O2 . . 124(2) ?
O1 N1 C4 . . 125(2) ?
O2 N1 C4 . . 111.0(8) ?
O2' N1' O1' . . 125(2) ?
O2' N1' C4 . . 124.5(9) ?
O1' N1' C4 . . 111(2) ?
C7 N2 N3 . . 119.29(9) ?
C7 N2 H2N . . 120.4 ?
N3 N2 H2N . . 120.4 ?
C8 N3 N2 . . 113.72(9) ?
C10 N4 C11 . . 117.17(10) ?
C6 C1 C2 . . 119.84(12) ?
C6 C1 C7 . . 116.99(11) ?
C2 C1 C7 . . 123.10(11) ?
C3 C2 C1 . . 120.18(13) ?
C3 C2 H2 . . 119.9 ?
C1 C2 H2 . . 119.9 ?
C4 C3 C2 . . 118.43(14) ?
C4 C3 H3 . . 120.8 ?
C2 C3 H3 . . 120.8 ?
C5 C4 C3 . . 122.72(12) ?
C5 C4 N1' . . 110.9(4) ?
C3 C4 N1' . . 126.3(4) ?
C5 C4 N1 . . 126.4(4) ?
C3 C4 N1 . . 110.8(4) ?
C4 C5 C6 . . 118.33(13) ?
C4 C5 H5 . . 120.8 ?
C6 C5 H5 . . 120.8 ?
C5 C6 C1 . . 120.48(13) ?
C5 C6 H6 . . 119.8 ?
C1 C6 H6 . . 119.8 ?
O3 C7 N2 . . 124.48(11) ?
O3 C7 C1 . . 120.77(11) ?
N2 C7 C1 . . 114.75(10) ?
N3 C8 C9 . . 121.82(10) ?
N3 C8 H8 . . 119.1 ?
C9 C8 H8 . . 119.1 ?
C10 C9 C13 . . 117.86(11) ?
C10 C9 C8 . . 117.52(10) ?
C13 C9 C8 . . 124.57(11) ?
N4 C10 C9 . . 123.95(11) ?
N4 C10 H10 . . 118.0 ?
C9 C10 H10 . . 118.0 ?
N4 C11 C12 . . 123.02(11) ?
N4 C11 H11 . . 118.5 ?
C12 C11 H11 . . 118.5 ?
C13 C12 C11 . . 119.31(11) ?
C13 C12 H12 . . 120.3 ?
C11 C12 H12 . . 120.3 ?
C12 C13 C9 . . 118.67(11) ?
C12 C13 H13 . . 120.7 ?
C9 C13 H13 . . 120.7 ?

loop_
_geom_bond_atom_site_label_1
_geom_bond_atom_site_label_2
_geom_bond_site_symmetry_2
_geom_bond_distance
_geom_bond_publ_flag
N1 O1 . 1.19(3) ?
N1 O2 . 1.213(16) ?
N1 C4 . 1.518(16) ?
N1' O2' . 1.236(15) ?
N1' O1' . 1.27(2) ?
N1' C4 . 1.460(17) ?
O3 C7 . 1.2205(15) ?
N2 C7 . 1.3532(15) ?
N2 N3 . 1.3826(13) ?
N2 H2N . 0.8800 ?
N3 C8 . 1.2788(15) ?
N4 C10 . 1.3397(16) ?
N4 C11 . 1.3411(16) ?
C1 C6 . 1.3919(18) ?
C1 C2 . 1.3920(18) ?
C1 C7 . 1.5061(16) ?
C2 C3 . 1.3865(18) ?
C2 H2 . 0.9500 ?
C3 C4 . 1.380(2) ?
C3 H3 . 0.9500 ?
C4 C5 . 1.379(2) ?
C5 C6 . 1.383(2) ?
C5 H5 . 0.9500 ?
C6 H6 . 0.9500 ?
C8 C9 . 1.4617(16) ?
C8 H8 . 0.9500 ?
C9 C10 . 1.3929(16) ?
C9 C13 . 1.3964(16) ?
C10 H10 . 0.9500 ?
C11 C12 . 1.3886(17) ?
C11 H11 . 0.9500 ?
C12 C13 . 1.3806(17) ?
C12 H12 . 0.9500 ?
C13 H13 . 0.9500 ?

loop_
_geom_hbond_atom_site_label_D
_geom_hbond_atom_site_label_H
_geom_hbond_atom_site_label_A
_geom_hbond_site_symmetry_A
_geom_hbond_distance_DH
_geom_hbond_distance_HA
_geom_hbond_distance_DA
_geom_hbond_angle_DHA
N2 H2N N4 2_645 0.88 2.09 2.9108(14) 154.2
C3 H3 O1 . 0.95 2.37 2.72(4) 101.4
C5 H5 O2' . 0.95 2.30 2.666(8) 101.9
C8 H8 O3 4_575 0.95 2.50 3.1423(14) 124.8
C11 H11 O2 1_665 0.95 2.49 3.364(8) 152.4
C11 H11 O2' 1_665 0.95 2.52 3.371(8) 149.7
C13 H13 O3 2_656 0.95 2.57 3.1279(14) 118.1

loop_
_geom_torsion_atom_site_label_1
_geom_torsion_atom_site_label_2
_geom_torsion_atom_site_label_3
_geom_torsion_atom_site_label_4
_geom_torsion_site_symmetry_1
_geom_torsion_site_symmetry_2
_geom_torsion_site_symmetry_3
_geom_torsion_site_symmetry_4
_geom_torsion
_geom_torsion_publ_flag
C7 N2 N3 C8 . . . . -177.02(10) ?
C6 C1 C2 C3 . . . . -0.52(19) ?
C7 C1 C2 C3 . . . . -177.23(11) ?
C1 C2 C3 C4 . . . . -0.57(19) ?
C2 C3 C4 C5 . . . . 0.7(2) ?
C2 C3 C4 N1' . . . . 177.6(8) ?
C2 C3 C4 N1 . . . . -177.4(6) ?
O2' N1' C4 C5 . . . . 2.3(16) ?
O1' N1' C4 C5 . . . . -180(2) ?
O2' N1' C4 C3 . . . . -174.9(10) ?
O1' N1' C4 C3 . . . . 3(3) ?
O2' N1' C4 N1 . . . . 168(6) ?
O1' N1' C4 N1 . . . . -14(4) ?
O1 N1 C4 C5 . . . . 174(3) ?
O2 N1 C4 C5 . . . . -4.7(15) ?
O1 N1 C4 C3 . . . . -8(3) ?
O2 N1 C4 C3 . . . . 173.3(9) ?
O1 N1 C4 N1' . . . . 158(7) ?
O2 N1 C4 N1' . . . . -21(4) ?
C3 C4 C5 C6 . . . . 0.2(2) ?
N1' C4 C5 C6 . . . . -177.1(7) ?
N1 C4 C5 C6 . . . . 178.1(7) ?
C4 C5 C6 C1 . . . . -1.3(2) ?
C2 C1 C6 C5 . . . . 1.50(19) ?
C7 C1 C6 C5 . . . . 178.40(11) ?
N3 N2 C7 O3 . . . . -5.01(17) ?
N3 N2 C7 C1 . . . . 174.08(9) ?
C6 C1 C7 O3 . . . . -23.95(17) ?
C2 C1 C7 O3 . . . . 152.85(12) ?
C6 C1 C7 N2 . . . . 156.92(11) ?
C2 C1 C7 N2 . . . . -26.28(17) ?
N2 N3 C8 C9 . . . . 176.74(10) ?
N3 C8 C9 C10 . . . . -179.54(11) ?
N3 C8 C9 C13 . . . . -2.28(18) ?
C11 N4 C10 C9 . . . . -0.60(17) ?
C13 C9 C10 N4 . . . . 1.38(18) ?
C8 C9 C10 N4 . . . . 178.82(10) ?
C10 N4 C11 C12 . . . . -0.44(17) ?
N4 C11 C12 C13 . . . . 0.65(18) ?
C11 C12 C13 C9 . . . . 0.17(18) ?
C10 C9 C13 C12 . . . . -1.11(17) ?
C8 C9 C13 C12 . . . . -178.35(11) ?
